data_4513740
loop_
_publ_author_name
'Nicholls, Thomas P.'
'Constable, Grace E.'
'Robertson, Johnathon C.'
'Gardiner, Michael G.'
'Bissember, Alex C.'

_publ_section_title
;
 Br\/onsted Acid Cocatalysis in Copper(I)-Photocatalyzed \a-Amino C--H
 Bond Functionalization
;
_journal_issue 1
_journal_name_full 'ACS Catalysis'
_journal_page_first 451
_journal_paper_doi 10.1021/acscatal.5b02014
_journal_volume 6
_journal_year 2016
_chemical_formula_sum 'C18 H15 Br N2 O2'
_chemical_formula_weight 371.23
_chemical_name_systematic
;
 ?
;
_space_group_crystal_system monoclinic
_space_group_IT_number 14
_space_group_name_Hall '-P 2yn'
_space_group_name_H-M_alt 'P 1 21/n 1'
_symmetry_space_group_name_Hall '-P 2yn'
_symmetry_space_group_name_H-M 'P 1 21/n 1'
_atom_sites_solution_hydrogens geom
_audit_creation_method SHELXL-2014
_cell_angle_alpha 90
_cell_angle_beta 97.5310(10)
_cell_angle_gamma 90
_cell_formula_units_Z 4
_cell_length_a 10.2210(9)
_cell_length_b 6.2580(10)
_cell_length_c 24.249(2)
_cell_measurement_reflns_used 13705
_cell_measurement_temperature 100(2)
_cell_measurement_theta_max 30.022
_cell_measurement_theta_min 1.694
_cell_volume 1537.7(3)
_computing_cell_refinement XDS
_computing_data_collection BLU-ICE
_computing_data_reduction XDS
_computing_molecular_graphics
;
'X-SEED (Barbour, 2008) and ORTEPIII (Farrugia, 2008)' 
;
_computing_publication_material 'WinGX (Farrugia, 1999)'
_computing_structure_refinement 'SHELXL-2014 (Sheldrick, 2014)'
_computing_structure_solution 'SHELXS-2014 (Sheldrick, 2014)'
_diffrn_ambient_temperature 100(2)
_diffrn_detector_area_resol_mean 'ADSC Q315'
_diffrn_measured_fraction_theta_full 0.958
_diffrn_measured_fraction_theta_max 0.954
_diffrn_measurement_device_type '3-ID1 Australian Synchrotron'
_diffrn_measurement_method Rotation
_diffrn_radiation_monochromator Si<111>
_diffrn_radiation_source 'Synchrotron ID'
_diffrn_radiation_type Synchrotron
_diffrn_radiation_wavelength 0.7108
_diffrn_reflns_av_R_equivalents 0.0430
_diffrn_reflns_av_unetI/netI 0.0346
_diffrn_reflns_laue_measured_fraction_full 0.958
_diffrn_reflns_laue_measured_fraction_max 0.954
_diffrn_reflns_limit_h_max 14
_diffrn_reflns_limit_h_min -14
_diffrn_reflns_limit_k_max 8
_diffrn_reflns_limit_k_min -8
_diffrn_reflns_limit_l_max 32
_diffrn_reflns_limit_l_min -30
_diffrn_reflns_number 16640
_diffrn_reflns_point_group_measured_fraction_full 0.958
_diffrn_reflns_point_group_measured_fraction_max 0.954
_diffrn_reflns_theta_full 25.244
_diffrn_reflns_theta_max 30.022
_diffrn_reflns_theta_min 1.694
_exptl_absorpt_coefficient_mu 2.685
_exptl_absorpt_correction_type none
_exptl_crystal_colour colourless
_exptl_crystal_density_diffrn 1.604
_exptl_crystal_description rod
_exptl_crystal_F_000 752
_exptl_crystal_size_max 0.040
_exptl_crystal_size_mid 0.020
_exptl_crystal_size_min 0.020
_refine_diff_density_max 1.711
_refine_diff_density_min -0.857
_refine_diff_density_rms 0.081
_refine_ls_extinction_method none
_refine_ls_goodness_of_fit_ref 1.049
_refine_ls_hydrogen_treatment constr
_refine_ls_matrix_type full
_refine_ls_number_parameters 209
_refine_ls_number_reflns 4287
_refine_ls_number_restraints 0
_refine_ls_restrained_S_all 1.049
_refine_ls_R_factor_all 0.0471
_refine_ls_R_factor_gt 0.0437
_refine_ls_shift/su_max 0.002
_refine_ls_shift/su_mean 0.000
_refine_ls_structure_factor_coef Fsqd
_refine_ls_weighting_details 'w=1/[\s^2^(Fo^2^)+(0.0521P)^2^+2.1256P] where P=(Fo^2^+2Fc^2^)/3'
_refine_ls_weighting_scheme calc
_refine_ls_wR_factor_gt 0.1147
_refine_ls_wR_factor_ref 0.1172
_reflns_Friedel_coverage 0.000
_reflns_number_gt 3919
_reflns_number_total 4287
_reflns_threshold_expression 'I > 2\s(I)'
_cod_data_source_file cs5b02014_si_002.cif
_cod_data_source_block C:\Users\mgg\DOCUME~1\ASDATA~1\AS71MA~1\71ACB1~1\71acb101a
_cod_depositor_comments 'Adding full bibliography for 4513736--4513746.cif.'
_cod_database_code 4513740
_shelx_space_group_comment
;
The symmetry employed for this shelxl refinement is uniquely defined
by the following loop, which should always be used as a source of
symmetry information in preference to the above space-group names.
They are only intended as comments.
;
_shelx_estimated_absorpt_t_min 0.900
_shelx_estimated_absorpt_t_max 0.948
_shelxl_version_number 2014-3

loop_
_space_group_symop_operation_xyz
'x, y, z'
'-x+1/2, y+1/2, -z+1/2'
'-x, -y, -z'
'x-1/2, -y-1/2, z-1/2'

loop_
_atom_site_label
_atom_site_type_symbol
_atom_site_fract_x
_atom_site_fract_y
_atom_site_fract_z
_atom_site_U_iso_or_equiv
_atom_site_adp_type
_atom_site_occupancy
_atom_site_site_symmetry_order
_atom_site_calc_flag
_atom_site_refinement_flags_posn
_atom_site_refinement_flags_adp
Br1 Br 0.42162(2) 0.80346(5) 0.92342(2) 0.03943(11) Uani 1 1 d . .
O1 O 0.20412(14) 0.3308(2) 1.23040(7) 0.0224(3) Uani 1 1 d . .
O2 O 0.50617(15) 0.7163(2) 1.14936(7) 0.0230(3) Uani 1 1 d . .
N1 N 0.12738(18) 0.3181(3) 1.08657(8) 0.0217(3) Uani 1 1 d . .
N2 N 0.37866(15) 0.4893(3) 1.19502(7) 0.0162(3) Uani 1 1 d . .
C1 C 0.20125(19) 0.4214(3) 1.04957(8) 0.0211(4) Uani 1 1 d . .
C2 C 0.26209(18) 0.6184(3) 1.06507(8) 0.0199(3) Uani 1 1 d . .
C3 C 0.3295(2) 0.7304(4) 1.02744(9) 0.0241(4) Uani 1 1 d . .
H3 H 0.3679 0.8656 1.0373 0.029 Uiso 1 1 calc R U
C4 C 0.3397(2) 0.6424(4) 0.97578(9) 0.0274(4) Uani 1 1 d . .
C5 C 0.2888(2) 0.4421(4) 0.96129(9) 0.0303(5) Uani 1 1 d . .
H5 H 0.3019 0.3796 0.9267 0.036 Uiso 1 1 calc R U
C6 C 0.2187(2) 0.3342(4) 0.99747(9) 0.0271(4) Uani 1 1 d . .
H6 H 0.1816 0.1986 0.9871 0.033 Uiso 1 1 calc R U
C7 C 0.06189(18) 0.4686(3) 1.12030(8) 0.0203(4) Uani 1 1 d . .
H7A H 0.0064 0.3892 1.1438 0.024 Uiso 1 1 calc R U
H7B H 0.0040 0.5655 1.0957 0.024 Uiso 1 1 calc R U
C8 C 0.0403(2) 0.1453(4) 1.06412(10) 0.0287(4) Uani 1 1 d . .
H8A H -0.0240 0.2005 1.0339 0.043 Uiso 1 1 calc R U
H8B H -0.0063 0.0873 1.0936 0.043 Uiso 1 1 calc R U
H8C H 0.0927 0.0320 1.0497 0.043 Uiso 1 1 calc R U
C9 C 0.26606(19) 0.7046(3) 1.12385(8) 0.0182(3) Uani 1 1 d . .
H9 H 0.2541 0.8632 1.1232 0.022 Uiso 1 1 calc R U
C10 C 0.16460(17) 0.5980(3) 1.15675(8) 0.0175(3) Uani 1 1 d . .
H10 H 0.1197 0.7100 1.1769 0.021 Uiso 1 1 calc R U
C11 C 0.24554(17) 0.4549(3) 1.19852(8) 0.0173(3) Uani 1 1 d . .
C12 C 0.40004(18) 0.6448(3) 1.15637(8) 0.0173(3) Uani 1 1 d . .
C13 C 0.48140(17) 0.3851(3) 1.23139(8) 0.0164(3) Uani 1 1 d . .
C14 C 0.51327(19) 0.1756(3) 1.21992(9) 0.0204(4) Uani 1 1 d . .
H14 H 0.4688 0.1038 1.1884 0.025 Uiso 1 1 calc R U
C15 C 0.61141(19) 0.0725(3) 1.25538(9) 0.0243(4) Uani 1 1 d . .
H15 H 0.6340 -0.0711 1.2481 0.029 Uiso 1 1 calc R U
C16 C 0.6764(2) 0.1782(4) 1.30119(10) 0.0270(4) Uani 1 1 d . .
H16 H 0.7441 0.1075 1.3250 0.032 Uiso 1 1 calc R U
C17 C 0.6426(2) 0.3880(4) 1.31250(9) 0.0260(4) Uani 1 1 d . .
H17 H 0.6868 0.4599 1.3441 0.031 Uiso 1 1 calc R U
C18 C 0.54407(18) 0.4922(3) 1.27737(8) 0.0210(4) Uani 1 1 d . .
H18 H 0.5202 0.6349 1.2849 0.025 Uiso 1 1 calc R U

loop_
_atom_site_aniso_label
_atom_site_aniso_U_11
_atom_site_aniso_U_22
_atom_site_aniso_U_33
_atom_site_aniso_U_23
_atom_site_aniso_U_13
_atom_site_aniso_U_12
Br1 0.03419(15) 0.0651(2) 0.01986(15) 0.01147(10) 0.00677(9) -0.00449(11)
O1 0.0194(6) 0.0264(7) 0.0212(7) 0.0057(5) 0.0023(5) -0.0027(5)
O2 0.0206(6) 0.0279(7) 0.0203(7) 0.0033(5) 0.0021(5) -0.0045(5)
N1 0.0233(8) 0.0236(8) 0.0172(8) -0.0035(6) -0.0005(6) -0.0018(6)
N2 0.0152(6) 0.0199(7) 0.0134(7) 0.0008(5) 0.0008(5) 0.0006(5)
C1 0.0207(8) 0.0265(9) 0.0151(9) -0.0008(7) -0.0014(6) 0.0033(7)
C2 0.0192(8) 0.0262(9) 0.0138(8) 0.0011(7) 0.0003(6) 0.0025(7)
C3 0.0220(8) 0.0321(10) 0.0178(10) 0.0050(8) 0.0006(7) 0.0004(7)
C4 0.0252(9) 0.0437(12) 0.0139(9) 0.0065(8) 0.0044(7) 0.0012(8)
C5 0.0298(10) 0.0443(13) 0.0160(10) -0.0038(8) 0.0004(7) 0.0050(9)
C6 0.0286(10) 0.0338(11) 0.0177(10) -0.0056(8) -0.0016(7) 0.0027(8)
C7 0.0171(7) 0.0271(9) 0.0162(9) -0.0008(7) -0.0002(6) 0.0003(7)
C8 0.0317(10) 0.0279(10) 0.0249(11) -0.0048(8) -0.0023(8) -0.0062(8)
C9 0.0191(8) 0.0211(8) 0.0141(9) 0.0002(6) 0.0010(6) 0.0010(6)
C10 0.0165(7) 0.0217(8) 0.0139(8) -0.0003(6) 0.0007(6) 0.0018(6)
C11 0.0161(7) 0.0200(8) 0.0155(8) -0.0013(6) 0.0007(6) 0.0002(6)
C12 0.0194(8) 0.0197(8) 0.0125(8) -0.0008(6) 0.0011(6) -0.0004(6)
C13 0.0145(7) 0.0207(8) 0.0140(8) 0.0020(6) 0.0023(6) 0.0004(6)
C14 0.0217(8) 0.0226(9) 0.0178(9) 0.0012(7) 0.0055(7) 0.0021(7)
C15 0.0212(8) 0.0254(9) 0.0275(11) 0.0076(8) 0.0084(7) 0.0061(7)
C16 0.0158(8) 0.0397(12) 0.0257(11) 0.0124(8) 0.0038(7) 0.0046(7)
C17 0.0190(8) 0.0388(11) 0.0191(10) 0.0020(8) -0.0020(7) -0.0042(8)
C18 0.0188(8) 0.0256(9) 0.0179(9) -0.0009(7) 0.0001(6) -0.0021(7)

loop_
_atom_type_symbol
_atom_type_description
_atom_type_scat_dispersion_real
_atom_type_scat_dispersion_imag
_atom_type_scat_source
C C 0.0033 0.0016 'International Tables Vol C Tables 4.2.6.8 and 6.1.1.4'
H H 0.0000 0.0000 'International Tables Vol C Tables 4.2.6.8 and 6.1.1.4'
N N 0.0061 0.0033 'International Tables Vol C Tables 4.2.6.8 and 6.1.1.4'
O O 0.0106 0.0060 'International Tables Vol C Tables 4.2.6.8 and 6.1.1.4'
Br Br -0.2901 2.4595 'International Tables Vol C Tables 4.2.6.8 and 6.1.1.4'

loop_
_geom_angle_atom_site_label_1
_geom_angle_atom_site_label_2
_geom_angle_atom_site_label_3
_geom_angle
C1 N1 C8 117.11(18)
C1 N1 C7 112.58(17)
C8 N1 C7 112.55(18)
C12 N2 C11 113.04(15)
C12 N2 C13 124.45(15)
C11 N2 C13 122.31(16)
N1 C1 C6 122.4(2)
N1 C1 C2 119.20(18)
C6 C1 C2 118.3(2)
C3 C2 C1 120.09(19)
C3 C2 C9 118.58(18)
C1 C2 C9 121.15(18)
C4 C3 C2 119.5(2)
C3 C4 C5 121.3(2)
C3 C4 Br1 119.07(18)
C5 C4 Br1 119.65(18)
C6 C5 C4 119.4(2)
C5 C6 C1 121.2(2)
N1 C7 C10 109.68(15)
C2 C9 C12 107.93(15)
C2 C9 C10 113.26(16)
C12 C9 C10 104.14(15)
C11 C10 C7 110.50(16)
C11 C10 C9 104.88(14)
C7 C10 C9 113.04(16)
O1 C11 N2 124.40(17)
O1 C11 C10 126.90(17)
N2 C11 C10 108.70(16)
O2 C12 N2 125.42(17)
O2 C12 C9 126.56(18)
N2 C12 C9 108.00(15)
C18 C13 C14 121.52(18)
C18 C13 N2 119.94(17)
C14 C13 N2 118.52(17)
C13 C14 C15 118.9(2)
C16 C15 C14 120.3(2)
C15 C16 C17 120.17(19)
C18 C17 C16 119.9(2)
C13 C18 C17 119.18(19)

loop_
_geom_bond_atom_site_label_1
_geom_bond_atom_site_label_2
_geom_bond_distance
Br1 C4 1.900(2)
O1 C11 1.211(2)
O2 C12 1.206(2)
N1 C1 1.404(3)
N1 C8 1.460(3)
N1 C7 1.465(3)
N2 C12 1.388(2)
N2 C11 1.391(2)
N2 C13 1.436(2)
C1 C6 1.409(3)
C1 C2 1.409(3)
C2 C3 1.401(3)
C2 C9 1.520(3)
C3 C4 1.385(3)
C4 C5 1.385(4)
C5 C6 1.379(4)
C7 C10 1.515(3)
C9 C12 1.534(3)
C9 C10 1.541(3)
C10 C11 1.514(3)
C13 C18 1.384(3)
C13 C14 1.388(3)
C14 C15 1.391(3)
C15 C16 1.385(3)
C16 C17 1.394(3)
C17 C18 1.393(3)
